data_7010550
loop_
_publ_author_name
'Lindoy, Leonard F.'
'Rambusch, Torsten'
'Skelton, Brian W.'
'White, Allan H.'

_publ_section_title
;
 Comparative DFT and X-ray structural studies of five-coordinate,
 N4-donor macrocyclic ligand complexes of Cu(II) and Zn(II)
;
_journal_issue 12
_journal_name_full 'Journal of the Chemical Society, Dalton Transactions'
_journal_page_first 1857
_journal_paper_doi 10.1039/b100250n
_journal_year 2001
_chemical_formula_sum 'C15 H28 Cl2 Cu N4 O5'
_chemical_formula_weight 478.86
_space_group_IT_number 61
_symmetry_cell_setting orthorhombic
_symmetry_space_group_name_Hall '-P 2ac 2ab'
_symmetry_space_group_name_H-M 'P b c a'
_cell_angle_alpha 90.00000
_cell_angle_beta 90.00000
_cell_angle_gamma 90.00000
_cell_formula_units_Z 8
_cell_length_a 16.816(3)
_cell_length_b 12.065(4)
_cell_length_c 20.293(4)
_cell_measurement_reflns_used 6408
_cell_measurement_temperature 153
_cell_measurement_theta_max 27
_cell_measurement_theta_min 2.8
_cell_volume 4117.1(17)
_computing_cell_refinement 'Siemens SAINT (Siemens, 1995)'
_computing_data_collection 'Siemens SMART (Siemens, 1995)'
_computing_data_reduction 'xtal ADDREF SORTRF'
_computing_molecular_graphics xtal
_computing_publication_material 'xtal BONDLA CIFIO'
_computing_structure_refinement 'xtal CRYLSQ'
_computing_structure_solution xtal
_diffrn_ambient_temperature 153
_diffrn_measurement_device_type
;
Bruker SMART CCD diffractometer
;
_diffrn_measurement_method '\w scans'
_diffrn_radiation_detector 'CCD area detector'
_diffrn_radiation_monochromator graphite
_diffrn_radiation_source 'sealed tube'
_diffrn_radiation_type 'Mo K\a'
_diffrn_radiation_wavelength .71073
_diffrn_reflns_av_R_equivalents .095
_diffrn_reflns_av_sigmaI/netI .17
_diffrn_reflns_limit_h_max 22
_diffrn_reflns_limit_h_min 0
_diffrn_reflns_limit_k_max 16
_diffrn_reflns_limit_k_min 0
_diffrn_reflns_limit_l_max 27
_diffrn_reflns_limit_l_min 0
_diffrn_reflns_number 46890
_diffrn_reflns_theta_max 29.09
_diffrn_reflns_theta_min 2.01
_diffrn_standards_decay_% 0
_exptl_absorpt_coefficient_mu 1.354
_exptl_absorpt_correction_T_max .875
_exptl_absorpt_correction_T_min .556
_exptl_absorpt_correction_type multi-scan
_exptl_absorpt_process_details
;
SADABS; Sheldrick, 1996
;
_exptl_crystal_colour blue
_exptl_crystal_density_diffrn 1.545
_exptl_crystal_description plate
_exptl_crystal_F_000 1992
_exptl_crystal_size_max .3
_exptl_crystal_size_mid .15
_exptl_crystal_size_min .06
_refine_diff_density_max 1.034
_refine_diff_density_min -1.152
_refine_ls_goodness_of_fit_all 1.205
_refine_ls_goodness_of_fit_ref 1.457
_refine_ls_hydrogen_treatment refall
_refine_ls_matrix_type full
_refine_ls_number_constraints 0
_refine_ls_number_parameters 356
_refine_ls_number_reflns 2802
_refine_ls_number_restraints 0
_refine_ls_R_factor_all .146
_refine_ls_R_factor_gt .067
_refine_ls_shift/su_max .05
_refine_ls_shift/su_mean .002
_refine_ls_structure_factor_coef F
_refine_ls_weighting_scheme calc
_refine_ls_wR_factor_all .081
_refine_ls_wR_factor_ref .069
_reflns_d_resolution_high .731
_reflns_d_resolution_low 10.126
_reflns_Friedel_coverage 0
_reflns_limit_h_max 22
_reflns_limit_h_min 0
_reflns_limit_k_max 16
_reflns_limit_k_min 0
_reflns_limit_l_max 27
_reflns_limit_l_min 0
_reflns_number_gt 2802
_reflns_number_total 5278
_reflns_threshold_expression 'F    > 4.00 sig(F   )'
_cod_data_source_file b100250n.txt
_cod_data_source_block llcuct
_cod_original_sg_symbol_Hall -p_2ac_2ab
_cod_original_sg_symbol_H-M P_b_c_a
_cod_original_formula_sum 'C15 H28 Cl2 Cu1 N4 O5'
_cod_database_code 7010550

loop_
_symmetry_equiv_pos_as_xyz
+x,+y,+z
1/2-x,-y,1/2+z
1/2+x,1/2-y,-z
-x,1/2+y,1/2-z
-x,-y,-z
1/2+x,+y,1/2-z
1/2-x,1/2+y,+z
+x,1/2-y,1/2+z

loop_
_atom_site_label
_atom_site_fract_x
_atom_site_fract_y
_atom_site_fract_z
_atom_site_U_iso_or_equiv
_atom_site_adp_type
_atom_site_calc_flag
_atom_site_calc_attached_atom
_atom_site_occupancy
_atom_site_disorder_assembly
_atom_site_disorder_group
Cu .25393(5) .49908(7) .04679(3) .0283(3) Uani ? ? 1.00000 ? ?
Cl .21358(10) .29921(14) .02579(9) .0411(9) Uani ? ? 1.00000 ? ?
N0 .3702(4) .4671(5) .0487(3) .035(3) Uani ? ? 1.00000 ? ?
N1 .1461(3) .5545(4) .0485(3) .030(3) Uani ? ? 1.00000 ? ?
C2 .1131(4) .5896(5) -.0082(3) .033(4) Uani ? ? 1.00000 ? ?
C21 .1638(4) .5677(6) -.0686(3) .036(4) Uani ? ? 1.00000 ? ?
C211 .1497(7) .6519(9) -.1240(4) .055(6) Uani ? ? 1.00000 ? ?
N22 .2484(4) .5608(5) -.0475(3) .032(3) Uani ? ? 1.00000 ? ?
C23 .3004(5) .5068(8) -.0961(4) .042(4) Uani ? ? 1.00000 ? ?
C24 .3857(4) .5031(7) -.0731(4) .044(4) Uani ? ? 1.00000 ? ?
C25 .4021(5) .4280(7) -.0153(4) .042(4) Uani ? ? 1.00000 ? ?
C3 .0377(5) .6357(6) -.0076(4) .040(4) Uani ? ? 1.00000 ? ?
C4 -.0026(4) .6424(6) .0518(5) .042(4) Uani ? ? 1.00000 ? ?
C5 .0320(4) .6052(6) .1091(4) .041(4) Uani ? ? 1.00000 ? ?
C6 .1091(4) .5626(5) .1063(3) .034(4) Uani ? ? 1.00000 ? ?
C61 .1558(5) .5183(7) .1650(4) .044(5) Uani ? ? 1.00000 ? ?
C611 .1396(6) .5834(11) .2283(5) .068(7) Uani ? ? 1.00000 ? ?
N62 .2417(4) .5137(6) .1465(3) .036(3) Uani ? ? 1.00000 ? ?
C63 .2867(5) .4336(7) .1871(4) .044(5) Uani ? ? 1.00000 ? ?
C64 .3736(5) .4326(7) .1701(4) .043(5) Uani ? ? 1.00000 ? ?
C65 .3942(4) .3900(6) .1022(4) .040(4) Uani ? ? 1.00000 ? ?
Cl1 .37347(13) .71437(18) .27243(11) .0554(12) Uani ? ? 1.00000 ? ?
O1 .3642(5) .6191(8) .3110(4) .120(7) Uani ? ? 1.00000 ? ?
O2 .3199(4) .7157(5) .2192(3) .083(5) Uani ? ? 1.00000 ? ?
O3 .4513(4) .6988(7) .2417(4) .094(5) Uani ? ? 1.00000 ? ?
O4 .3770(8) .8124(9) .3041(6) .180(11) Uani ? ? 1.00000 ? ?
O0 .4339(4) .6886(5) .0954(3) .045(3) Uani ? ? 1.00000 ? ?
H0 .385(4) .517(5) .055(3) .007(18) Uiso ? ? 1.00000 ? ?
H21 .151(3) .498(5) -.084(3) .013(14) Uiso ? ? 1.00000 ? ?
H211a .175(4) .635(6) -.159(4) .04(2) Uiso ? ? 1.00000 ? ?
H211b .163(5) .713(8) -.113(4) .07(3) Uiso ? ? 1.00000 ? ?
H211c .091(6) .647(8) -.135(5) .09(4) Uiso ? ? 1.00000 ? ?
H22 .264(4) .606(6) -.042(4) .03(3) Uiso ? ? 1.00000 ? ?
H23a .288(4) .532(5) -.136(4) .03(2) Uiso ? ? 1.00000 ? ?
H23b .275(4) .439(7) -.102(3) .05(2) Uiso ? ? 1.00000 ? ?
H24a .406(4) .580(6) -.066(3) .033(18) Uiso ? ? 1.00000 ? ?
H24b .415(4) .486(6) -.107(4) .05(2) Uiso ? ? 1.00000 ? ?
H25a .376(4) .366(7) -.023(4) .05(2) Uiso ? ? 1.00000 ? ?
H25b .458(4) .412(5) -.008(3) .034(18) Uiso ? ? 1.00000 ? ?
H3 .014(3) .661(4) -.045(3) .011(14) Uiso ? ? 1.00000 ? ?
H4 -.052(4) .664(6) .047(3) .04(2) Uiso ? ? 1.00000 ? ?
H5 .008(4) .616(5) .149(3) .028(18) Uiso ? ? 1.00000 ? ?
H61 .139(4) .450(6) .172(3) .04(2) Uiso ? ? 1.00000 ? ?
H611a .180(7) .558(10) .265(6) .13(4) Uiso ? ? 1.00000 ? ?
H611b .087(5) .570(7) .242(4) .06(2) Uiso ? ? 1.00000 ? ?
H611c .146(6) .671(9) .213(5) .10(4) Uiso ? ? 1.00000 ? ?
H62 .258(4) .564(6) .155(3) .02(2) Uiso ? ? 1.00000 ? ?
H63a .259(4) .367(7) .172(3) .04(2) Uiso ? ? 1.00000 ? ?
H63b .287(5) .450(7) .233(4) .06(2) Uiso ? ? 1.00000 ? ?
H64a .398(4) .391(6) .197(3) .028(18) Uiso ? ? 1.00000 ? ?
H64b .394(5) .500(7) .178(4) .06(3) Uiso ? ? 1.00000 ? ?
H65a .453(4) .379(5) .103(3) .026(16) Uiso ? ? 1.00000 ? ?
H65b .367(5) .322(7) .097(4) .06(3) Uiso ? ? 1.00000 ? ?
H0a .429(4) .703(7) .140(4) .05(2) Uiso ? ? 1.00000 ? ?
H0b .397(4) .706(6) .082(4) .03(2) Uiso ? ? 1.00000 ? ?

loop_
_atom_site_aniso_label
_atom_site_aniso_U_11
_atom_site_aniso_U_22
_atom_site_aniso_U_33
_atom_site_aniso_U_12
_atom_site_aniso_U_13
_atom_site_aniso_U_23
Cu .0311(3) .0218(3) .0319(3) .0009(4) .0026(4) -.0008(4)
Cl .0434(9) .0232(8) .0566(11) -.0028(8) .0016(8) -.0062(8)
N0 .037(3) .020(3) .049(4) -.002(3) .000(3) -.004(3)
N1 .034(3) .018(3) .037(3) .001(2) .001(3) .000(2)
C2 .040(4) .016(3) .042(4) -.003(3) -.003(3) -.003(3)
C21 .051(4) .025(4) .033(4) .004(3) -.005(3) -.006(3)
C211 .088(8) .047(6) .030(5) .014(5) .003(5) -.003(4)
N22 .038(3) .021(3) .036(3) -.003(3) .006(3) -.003(3)
C23 .050(4) .037(4) .040(4) -.000(4) .006(3) -.003(4)
C24 .046(4) .041(4) .045(4) -.009(4) .017(3) -.008(4)
C25 .034(4) .037(4) .055(5) -.002(3) .008(4) -.017(4)
C3 .045(4) .020(3) .055(5) .001(3) -.014(4) -.001(3)
C4 .030(4) .024(4) .073(6) .001(3) -.002(4) -.005(4)
C5 .038(4) .029(4) .055(5) .001(3) .009(4) -.006(4)
C6 .040(4) .022(3) .040(4) -.003(3) .006(3) -.001(3)
C61 .046(4) .040(5) .046(5) .004(4) .014(3) .010(4)
C611 .063(6) .100(9) .041(5) .029(6) .011(5) .005(5)
N62 .042(3) .029(3) .035(3) .000(3) .000(3) -.001(3)
C63 .051(4) .039(5) .042(5) .002(4) -.003(4) .011(4)
C64 .052(5) .032(4) .046(5) .008(4) -.013(4) .009(4)
C65 .028(4) .027(4) .065(5) -.001(3) -.004(4) -.003(4)
Cl1 .0668(13) .0471(11) .0524(11) .0157(10) -.0174(10) -.0033(10)
O1 .097(6) .159(8) .103(6) -.038(6) -.033(5) .086(6)
O2 .103(5) .060(4) .086(5) .017(4) -.042(4) -.005(4)
O3 .081(5) .108(6) .093(5) .006(5) -.002(4) .007(5)
O4 .212(12) .144(9) .184(10) .049(8) -.066(9) -.121(8)
O0 .044(3) .035(3) .055(4) .004(3) .004(3) .004(3)

loop_
_atom_type_symbol
_atom_type_description
_atom_type_oxidation_number
_atom_type_number_in_cell
_atom_type_scat_dispersion_real
_atom_type_scat_dispersion_imag
_atom_type_scat_source
C ? 0 120 .002 .002 'Int Tables Vol IV Tables 2.2B and 2.3.1'
H ? 0 224 0 0 'Int Tables Vol IV Tables 2.2B and 2.3.1'
Cl ? 0 16 .132 .159 'Int Tables Vol IV Tables 2.2B and 2.3.1'
Cu ? 0 8 .263 1.266 'Int Tables Vol IV Tables 2.2B and 2.3.1'
N ? 0 32 .004 .003 'Int Tables Vol IV Tables 2.2B and 2.3.1'
O ? 0 40 .008 .006 'Int Tables Vol IV Tables 2.2B and 2.3.1'

loop_
_diffrn_attenuator_code
_diffrn_attenuator_scale
? ?

loop_
_geom_angle_atom_site_label_1
_geom_angle_atom_site_label_2
_geom_angle_atom_site_label_3
_geom_angle_site_symmetry_1
_geom_angle_site_symmetry_2
_geom_angle_site_symmetry_3
_geom_angle
_geom_angle_publ_flag
Cl Cu N0 . . . 94.7(2) ?
Cl Cu N1 . . . 94.64(15) ?
Cl Cu N22 . . . 100.10(17) ?
Cl Cu N62 . . . 102.8(2) ?
N0 Cu N1 . . . 170.7(2) ?
N0 Cu N22 . . . 97.6(3) ?
N0 Cu N62 . . . 95.5(3) ?
N1 Cu N22 . . . 81.3(2) ?
N1 Cu N62 . . . 81.9(2) ?
N22 Cu N62 . . . 152.5(3) ?
Cu N0 C25 . . . 113.5(5) ?
Cu N0 C65 . . . 113.7(5) ?
Cu N0 H0 . . . 101(5) ?
C25 N0 C65 . . . 110.0(6) ?
C25 N0 H0 . . . 109(5) ?
C65 N0 H0 . . . 109(5) ?
Cu N1 C2 . . . 118.7(4) ?
Cu N1 C6 . . . 118.7(4) ?
C2 N1 C6 . . . 122.5(6) ?
N1 C2 C21 . . . 113.9(6) ?
N1 C2 C3 . . . 119.7(6) ?
C21 C2 C3 . . . 126.4(6) ?
C2 C21 C211 . . . 113.0(7) ?
C2 C21 N22 . . . 108.4(5) ?
C2 C21 H21 . . . 107(3) ?
C211 C21 N22 . . . 113.3(7) ?
C211 C21 H21 . . . 108(3) ?
N22 C21 H21 . . . 106(3) ?
C21 C211 H211a . . . 112(5) ?
C21 C211 H211b . . . 111(7) ?
C21 C211 H211c . . . 106(6) ?
H211a C211 H211b . . . 108(8) ?
H211a C211 H211c . . . 107(7) ?
H211b C211 H211c . . . 113(9) ?
Cu N22 C21 . . . 109.3(4) ?
Cu N22 C23 . . . 115.9(5) ?
Cu N22 H22 . . . 98(7) ?
C21 N22 C23 . . . 113.7(6) ?
C21 N22 H22 . . . 115(7) ?
C23 N22 H22 . . . 104(7) ?
N22 C23 C24 . . . 111.8(6) ?
N22 C23 H23a . . . 108(4) ?
N22 C23 H23b . . . 102(4) ?
C24 C23 H23a . . . 121(4) ?
C24 C23 H23b . . . 117(5) ?
H23a C23 H23b . . . 94(6) ?
C23 C24 C25 . . . 115.6(7) ?
C23 C24 H24a . . . 110(4) ?
C23 C24 H24b . . . 107(5) ?
C25 C24 H24a . . . 113(4) ?
C25 C24 H24b . . . 112(5) ?
H24a C24 H24b . . . 98(6) ?
N0 C25 C24 . . . 115.1(7) ?
N0 C25 H25a . . . 104(5) ?
N0 C25 H25b . . . 106(4) ?
C24 C25 H25a . . . 106(5) ?
C24 C25 H25b . . . 115(4) ?
H25a C25 H25b . . . 110(6) ?
C2 C3 C4 . . . 118.8(7) ?
C2 C3 H3 . . . 121(3) ?
C4 C3 H3 . . . 120(3) ?
C3 C4 C5 . . . 120.5(7) ?
C3 C4 H4 . . . 113(4) ?
C5 C4 H4 . . . 126(4) ?
C4 C5 C6 . . . 118.7(7) ?
C4 C5 H5 . . . 122(4) ?
C6 C5 H5 . . . 119(4) ?
N1 C6 C5 . . . 119.8(6) ?
N1 C6 C61 . . . 114.9(6) ?
C5 C6 C61 . . . 125.2(7) ?
C6 C61 C611 . . . 112.5(7) ?
C6 C61 N62 . . . 108.3(6) ?
C6 C61 H61 . . . 106(5) ?
C611 C61 N62 . . . 113.8(7) ?
C611 C61 H61 . . . 107(5) ?
N62 C61 H61 . . . 109(5) ?
C61 C611 H611a . . . 109(7) ?
C61 C611 H611b . . . 110(5) ?
C61 C611 H611c . . . 104(5) ?
H611a C611 H611b . . . 109(8) ?
H611a C611 H611c . . . 115(9) ?
H611b C611 H611c . . . 110(7) ?
Cu N62 C61 . . . 110.5(4) ?
Cu N62 C63 . . . 116.4(5) ?
Cu N62 H62 . . . 107(5) ?
C61 N62 C63 . . . 112.2(6) ?
C61 N62 H62 . . . 107(5) ?
C63 N62 H62 . . . 103(5) ?
N62 C63 C64 . . . 112.0(7) ?
N62 C63 H63a . . . 97(4) ?
N62 C63 H63b . . . 115(5) ?
C64 C63 H63a . . . 113(4) ?
C64 C63 H63b . . . 102(5) ?
H63a C63 H63b . . . 118(6) ?
C63 C64 C65 . . . 115.7(7) ?
C63 C64 H64a . . . 109(4) ?
C63 C64 H64b . . . 108(5) ?
C65 C64 H64a . . . 106(4) ?
C65 C64 H64b . . . 113(5) ?
H64a C64 H64b . . . 104(7) ?
N0 C65 C64 . . . 113.0(6) ?
N0 C65 H65a . . . 111(3) ?
N0 C65 H65b . . . 109(5) ?
C64 C65 H65a . . . 105(3) ?
C64 C65 H65b . . . 107(5) ?
H65a C65 H65b . . . 112(6) ?
O1 Cl1 O2 . . . 111.5(5) ?
O1 Cl1 O3 . . . 103.5(5) ?
O1 Cl1 O4 . . . 117.4(6) ?
O2 Cl1 O3 . . . 104.4(4) ?
O2 Cl1 O4 . . . 112.6(6) ?
O3 Cl1 O4 . . . 106.0(6) ?
H0a O0 H0b . . . 104(7) ?

loop_
_geom_bond_atom_site_label_1
_geom_bond_atom_site_label_2
_geom_bond_site_symmetry_1
_geom_bond_site_symmetry_2
_geom_bond_distance
_geom_bond_publ_flag
Cu Cl . . 2.541(2) ?
Cu N0 . . 1.994(6) ?
Cu N1 . . 1.932(5) ?
Cu N22 . . 2.056(6) ?
Cu N62 . . 2.041(6) ?
N0 C25 . . 1.483(11) ?
N0 C65 . . 1.484(10) ?
N0 H0 . . .66(6) ?
N1 C2 . . 1.347(9) ?
N1 C6 . . 1.333(9) ?
C2 C21 . . 1.514(10) ?
C2 C3 . . 1.385(10) ?
C21 C211 . . 1.534(12) ?
C21 N22 . . 1.487(10) ?
C21 H21 . . .93(6) ?
C211 H211a . . .86(8) ?
C211 H211b . . .80(10) ?
C211 H211c . . 1.01(10) ?
N22 C23 . . 1.470(10) ?
N22 H22 . . .61(8) ?
C23 C24 . . 1.509(11) ?
C23 H23a . . .88(7) ?
C23 H23b . . .92(8) ?
C24 C25 . . 1.508(12) ?
C24 H24a . . 1.00(7) ?
C24 H24b . . .88(7) ?
C25 H25a . . .88(8) ?
C25 H25b . . .98(7) ?
C3 C4 . . 1.385(12) ?
C3 H3 . . .91(5) ?
C4 C5 . . 1.375(12) ?
C4 H4 . . .88(7) ?
C5 C6 . . 1.395(10) ?
C5 H5 . . .92(6) ?
C6 C61 . . 1.524(10) ?
C61 C611 . . 1.529(13) ?
C61 N62 . . 1.494(10) ?
C61 H61 . . .89(8) ?
C611 H611a . . 1.06(12) ?
C611 H611b . . .94(8) ?
C611 H611c . . 1.10(11) ?
N62 C63 . . 1.477(11) ?
N62 H62 . . .69(7) ?
C63 C64 . . 1.503(12) ?
C63 H63a . . .97(8) ?
C63 H63b . . .96(8) ?
C64 C65 . . 1.511(12) ?
C64 H64a . . .85(7) ?
C64 H64b . . .90(9) ?
C65 H65a . . 1.00(6) ?
C65 H65b . . .95(8) ?
Cl1 O1 . . 1.399(10) ?
Cl1 O2 . . 1.406(7) ?
Cl1 O3 . . 1.461(8) ?
Cl1 O4 . . 1.347(11) ?
O0 H0a . . .93(8) ?
O0 H0b . . .71(7) ?

loop_
_geom_contact_atom_site_label_1
_geom_contact_atom_site_label_2
_geom_contact_distance
_geom_contact_site_symmetry_1
_geom_contact_site_symmetry_2
_geom_contact_publ_flag
Cu Cl 3.687(2) . 7 ?
Cu C2 2.836(7) . . ?
Cu C21 2.909(7) . . ?
Cu C23 3.005(8) . . ?
Cu C24 3.292(8) . . ?
Cu C25 2.921(8) . . ?
Cu C6 2.825(7) . . ?
Cu C61 2.921(8) . . ?
Cu C63 3.005(8) . . ?
Cu C64 3.310(8) . . ?
Cu C65 2.925(7) . . ?
Cu O0 3.919(6) . . ?
Cu H0 2.22(6) . . ?
Cu H21 3.17(5) . . ?
Cu H22 2.23(8) . . ?
Cu H23b 3.13(7) . . ?
Cu H24a 3.57(6) . . ?
Cu H25a 2.97(7) . . ?
Cu H61 3.25(7) . . ?
Cu H62 2.34(7) . . ?
Cu H63a 3.01(7) . . ?
Cu H64b 3.55(8) . . ?
Cu H65b 3.03(8) . . ?
Cu H0b 3.54(7) . . ?
Cl N0 3.356(7) . . ?
Cl N0 4.272(7) . '7 545' ?
Cl N1 3.807(5) . '7 545' ?
Cl N1 3.314(5) . . ?
Cl C2 3.920(7) . '7 545' ?
Cl C21 3.855(7) . . ?
Cl N22 3.538(6) . . ?
Cl N22 3.301(6) . '7 545' ?
Cl C23 3.811(9) . . ?
Cl C25 3.627(8) . . ?
Cl N62 4.293(7) . '7 545' ?
Cl N62 3.594(7) . . ?
Cl C63 3.854(9) . . ?
Cl C65 3.582(7) . . ?
Cl O0 3.151(6) . '7 545' ?
Cl H21 3.44(6) . . ?
Cl H22 2.74(8) . '7 545' ?
Cl H23b 3.27(7) . . ?
Cl H25a 3.01(7) . . ?
Cl H4 3.12(7) . '5 565' ?
Cl H63a 3.18(7) . . ?
Cl H65b 2.96(8) . . ?
Cl H0a 3.53(8) . '7 545' ?
Cl H0b 2.45(7) . '7 545' ?
N0 N1 3.913(8) . . ?
N0 N22 3.048(9) . . ?
N0 C23 3.201(10) . . ?
N0 C24 2.524(10) . . ?
N0 N62 2.986(9) . . ?
N0 C63 3.165(11) . . ?
N0 C64 2.498(11) . . ?
N0 O0 3.030(9) . . ?
N0 H22 3.06(8) . . ?
N0 H24a 2.76(7) . . ?
N0 H24b 3.27(7) . . ?
N0 H25a 1.90(8) . . ?
N0 H25b 1.99(7) . . ?
N0 H25b 3.34(7) . '5 665' ?
N0 H62 3.10(6) . . ?
N0 H63a 3.35(7) . . ?
N0 H64a 3.19(6) . . ?
N0 H64b 2.69(8) . . ?
N0 H65a 2.07(6) . . ?
N0 H65b 2.01(8) . . ?
N0 H0b 3.00(8) . . ?
N1 C21 2.399(9) . . ?
N1 N22 2.600(8) . . ?
N1 C3 2.361(9) . . ?
N1 C4 2.718(9) . . ?
N1 C5 2.360(9) . . ?
N1 C61 2.410(9) . . ?
N1 C611 3.666(11) . . ?
N1 N62 2.604(8) . . ?
N1 H21 2.78(5) . . ?
N1 H22 2.78(8) . . ?
N1 H3 3.19(5) . . ?
N1 H5 3.18(6) . . ?
N1 H61 2.81(7) . . ?
N1 H62 2.87(6) . . ?
N1 H65b 3.38(8) . 7 ?
C2 C211 2.541(12) . . ?
C2 N22 2.435(9) . . ?
C2 C4 2.384(10) . . ?
C2 C5 2.751(11) . . ?
C2 C6 2.349(10) . . ?
C2 H21 2.00(5) . . ?
C2 H211c 2.69(10) . . ?
C2 H22 2.64(7) . . ?
C2 H3 2.02(5) . . ?
C21 C23 2.477(11) . . ?
C21 C3 2.588(11) . . ?
C21 H211a 2.01(8) . . ?
C21 H211b 1.97(9) . . ?
C21 H211c 2.05(10) . . ?
C21 H22 1.83(7) . . ?
C21 H23a 2.53(7) . . ?
C21 H23b 2.53(7) . . ?
C211 N22 2.523(13) . . ?
C211 H21 2.03(6) . . ?
C211 H22 2.60(8) . . ?
N22 C24 2.468(10) . . ?
N22 C25 3.111(10) . . ?
N22 N62 3.980(9) . . ?
N22 H0 3.15(6) . . ?
N22 H21 1.96(5) . . ?
N22 H211a 2.72(8) . . ?
N22 H211b 2.68(9) . . ?
N22 H211c 3.35(10) . . ?
N22 H23a 1.94(7) . . ?
N22 H23b 1.89(8) . . ?
N22 H24a 2.68(6) . . ?
N22 H24b 3.19(7) . . ?
N22 H25a 3.22(8) . . ?
C23 C25 2.553(11) . . ?
C23 H21 2.53(5) . . ?
C23 H22 1.72(8) . . ?
C23 H24a 2.07(6) . . ?
C23 H24b 1.96(7) . . ?
C23 H25a 2.59(8) . . ?
C24 H0 2.61(6) . . ?
C24 H22 2.46(7) . . ?
C24 H23a 2.11(7) . . ?
C24 H23b 2.09(7) . . ?
C24 H25a 1.95(8) . . ?
C24 H25b 2.11(7) . . ?
C25 C65 2.431(12) . . ?
C25 H0 1.81(6) . . ?
C25 H24a 2.11(7) . . ?
C25 H24b 2.01(7) . . ?
C25 H65a 2.62(6) . . ?
C25 H65b 2.68(8) . . ?
C3 C5 2.397(12) . . ?
C3 C6 2.749(11) . . ?
C3 H4 1.91(7) . . ?
C4 C6 2.383(10) . . ?
C4 H3 2.00(6) . . ?
C4 H5 2.02(6) . . ?
C5 C61 2.593(11) . . ?
C5 Cl1 3.824(8) . '6 455' ?
C5 H4 2.02(7) . . ?
C6 C611 2.539(12) . . ?
C6 N62 2.447(9) . . ?
C6 H5 2.01(6) . . ?
C6 H61 1.97(7) . . ?
C6 H611c 2.60(10) . . ?
C6 H62 2.70(6) . . ?
C61 C63 2.467(11) . . ?
C61 H611a 2.13(12) . . ?
C61 H611b 2.04(8) . . ?
C61 H611c 2.08(11) . . ?
C61 H62 1.82(6) . . ?
C61 H63a 2.52(8) . . ?
C611 N62 2.533(12) . . ?
C611 H61 1.98(8) . . ?
C611 H62 2.50(6) . . ?
N62 C64 2.471(11) . . ?
N62 C65 3.099(10) . . ?
N62 Cl1 4.160(7) . . ?
N62 O2 3.138(9) . . ?
N62 H0 3.03(6) . . ?
N62 H61 1.97(7) . . ?
N62 H611a 2.68(12) . . ?
N62 H611b 3.31(8) . . ?
N62 H611c 2.83(11) . . ?
N62 H63a 1.86(8) . . ?
N62 H63b 2.07(8) . . ?
N62 H64a 3.19(7) . . ?
N62 H64b 2.64(8) . . ?
N62 H65b 3.29(8) . . ?
C63 C65 2.552(11) . . ?
C63 H61 2.52(7) . . ?
C63 H62 1.77(7) . . ?
C63 H64a 1.96(7) . . ?
C63 H64b 1.98(9) . . ?
C63 H65b 2.64(8) . . ?
C64 H0 2.55(6) . . ?
C64 H62 2.52(7) . . ?
C64 H63a 2.08(7) . . ?
C64 H63b 1.95(8) . . ?
C64 H65a 2.01(6) . . ?
C64 H65b 2.00(8) . . ?
C65 H0 1.81(6) . . ?
C65 H25a 2.58(7) . . ?
C65 H25b 2.49(6) . . ?
C65 H63a 2.69(7) . . ?
C65 H64a 1.93(6) . . ?
C65 H64b 2.04(8) . . ?
Cl1 O0 3.747(7) . . ?
Cl1 H5 3.01(6) . 6 ?
Cl1 H61 3.50(7) . 7 ?
Cl1 H62 3.56(6) . . ?
Cl1 H63a 3.54(7) . 7 ?
Cl1 H63b 3.59(8) . . ?
Cl1 H64b 3.23(9) . . ?
Cl1 H0a 2.85(8) . . ?
O1 O2 2.319(11) . . ?
O1 O3 2.246(11) . . ?
O1 O4 2.346(15) . . ?
O1 H21 2.57(5) . '2 565' ?
O1 H5 2.55(6) . 6 ?
O2 O3 2.266(10) . . ?
O2 O4 2.291(13) . . ?
O2 H62 2.47(7) . . ?
O2 H63a 2.46(8) . 7 ?
O2 H0a 2.44(8) . . ?
O3 O4 2.245(14) . . ?
O3 O0 2.988(10) . . ?
O3 H5 2.61(6) . 6 ?
O3 H0a 2.10(8) . . ?
O4 H23a 2.70(7) . '8 565' ?
O0 H0 2.37(6) . . ?
O0 H3 2.48(5) . '3 565' ?
H0 H25b 2.19(9) . . ?
H0 H65a 2.24(8) . . ?
H0 H0b 2.36(9) . . ?
H21 H211a 2.28(9) . . ?
H21 H211c 2.30(12) . . ?
H21 H23b 2.25(9) . . ?
H211a H211b 1.34(12) . . ?
H211a H211c 1.51(13) . . ?
H211a H23a 2.31(10) . . ?
H211b H211c 1.51(14) . . ?
H211c H3 2.24(11) . . ?
H22 H23a 2.13(10) . . ?
H22 H23b 2.35(11) . . ?
H23a H23b 1.32(10) . . ?
H23a H24b 2.28(10) . . ?
H23a H611a 2.35(14) . '2 564' ?
H24a H24b 1.42(10) . . ?
H24b H25a 2.34(10) . . ?
H24b H25b 2.33(10) . . ?
H25a H25b 1.53(10) . . ?
H25b H65a 2.29(8) . . ?
H3 H4 2.19(9) . . ?
H4 H5 2.38(9) . . ?
H5 H611b 2.37(10) . . ?
H61 H611b 2.21(11) . . ?
H61 H63a 2.26(10) . . ?
H611a H611b 1.63(14) . . ?
H611a H611c 1.82(16) . . ?
H611a H63b 2.32(14) . . ?
H611b H611c 1.68(14) . . ?
H62 H63a 2.40(10) . . ?
H62 H63b 2.16(10) . . ?
H63a H63b 1.66(11) . . ?
H63b H64a 2.13(10) . . ?
H63b H64b 2.20(11) . . ?
H64a H64b 1.38(11) . . ?
H64a H65a 2.13(9) . . ?
H64a H65b 2.27(10) . . ?
H64b H65a 2.33(10) . . ?
H65a H65b 1.61(10) . . ?
H0a H0b 1.30(11) . . ?

loop_
_geom_hbond_atom_site_label_D
_geom_hbond_atom_site_label_H
_geom_hbond_atom_site_label_A
_geom_hbond_site_symmetry_D
_geom_hbond_site_symmetry_H
_geom_hbond_site_symmetry_A
_geom_hbond_distance_DH
_geom_hbond_distance_HA
_geom_hbond_distance_DA
_geom_hbond_angle_DHA
_geom_hbond_publ_flag
? ? ? ? ? ? ? ? ? ? ?

loop_
_geom_torsion_atom_site_label_1
_geom_torsion_atom_site_label_2
_geom_torsion_atom_site_label_3
_geom_torsion_atom_site_label_4
_geom_torsion_site_symmetry_1
_geom_torsion_site_symmetry_2
_geom_torsion_site_symmetry_3
_geom_torsion_site_symmetry_4
_geom_torsion
_geom_torsion_publ_flag
? ? ? ? ? ? ? ? ? ?
